data_2000098
loop_
_publ_author_name
'Gimbert, Yves'
'Robert, Fr\'ed\'eric'
'Durif, Andr\'e'
'Averbuch, Marie-Th\'er\`ese'
'Kann, Nina'
'Greene, Andrew E.'

_publ_section_title
;
 Synthesis and Characterization of New Binuclear Co(0) Complexes with
 Diphosphinoamine Ligands. A Potential Approach for Asymmetric
 Pauson-Khand Reactions
;
_journal_coden_ASTM JOCEAH
_journal_issue 10
_journal_name_full 'The Journal of Organic Chemistry'
_journal_page_first 3492
_journal_page_last 3497
_journal_paper_doi 10.1021/jo982245o
_journal_volume 64
_journal_year 1999
_chemical_formula_sum 'C29 H25 Co2 N5 O4 P2'
_space_group_IT_number 14
_symmetry_cell_setting monoclinic
_symmetry_space_group_name_Hall '-P 2yab'
_symmetry_space_group_name_H-M 'P 1 21/a 1'
_cell_angle_alpha 90
_cell_angle_beta 111.54(2)
_cell_angle_gamma 90
_cell_formula_units_Z 4
_cell_length_a 14.148(4)
_cell_length_b 13.928(4)
_cell_length_c 17.126(3)
_cell_volume 3139.049
_diffrn_ambient_temperature ?
_exptl_crystal_colour 'dark red'
_exptl_crystal_density_diffrn 1.45
_refine_ls_R_factor_gt 0.021
_refine_ls_wR_factor_gt 0.021
_cod_depositor_comments
;
 Updated bibliographic information.

 Antanas Vaitkus,
 2019-10-10
;
_cod_original_sg_symbol_H-M 'P 21/a'
_cod_database_code 2000098

loop_
_symmetry_equiv_pos_site_id
_symmetry_equiv_pos_as_xyz
1 x,y,z
2 1/2-x,1/2+y,-z
3 -x,-y,-z
4 -1/2+x,-1/2-y,z

loop_
_atom_site_label
_atom_site_type_symbol
_atom_site_fract_x
_atom_site_fract_y
_atom_site_fract_z
Co1 Co 0.10692(3) 0.05204(3) 0.18453(2)
Co2 Co 0.22063(3) 0.01804(3) 0.32724(2)
P1 P 0.20813(6) 0.14613(6) 0.15261(5)
P2 P 0.35159(6) 0.07153(6) 0.30553(5)
O1 O 0.0963(2) -0.1424(2) 0.1192(2)
O2 O -0.0841(2) 0.1262(2) 0.0687(1)
O3 O 0.2274(2) -0.1909(2) 0.3207(2)
O4 O 0.2710(2) 0.0447(2) 0.5052(1)
N1 N 0.3268(2) 0.1471(2) 0.2239(1)
N2 N 0.1780(2) 0.2660(2) 0.1458(1)
N3 N 0.2208(2) 0.1367(2) 0.0586(1)
N4 N 0.4417(2) 0.1327(2) 0.3843(1)
N5 N 0.4303(2) -0.0109(2) 0.2863(2)
C1 C 0.4079(2) 0.2068(2) 0.2123(2)
C2 C 0.4174(3) 0.1980(3) 0.4355(2)
C3 C 0.5043(4) 0.2404(3) 0.4846(2)
C4 C 0.5830(3) 0.2046(3) 0.4661(3)
C5 C 0.5450(3) 0.1398(3) 0.4057(2)
C6 C 0.4289(3) -0.0383(3) 0.2099(2)
C7 C 0.4833(3) -0.1215(3) 0.2197(3)
C8 C 0.5157(3) -0.1466(3) 0.3031(3)
C9 C 0.4826(2) -0.0807(3) 0.3439(2)
C10 C 0.2177(2) 0.0510(3) 0.0189(2)
C11 C 0.2435(3) 0.0632(3) -0.0481(2)
C12 C 0.2644(3) 0.1601(3) -0.0520(2)
C13 C 0.2511(3) 0.2042(3) 0.0120(2)
C14 C 0.2076(2) 0.3310(2) 0.2106(2)
C15 C 0.1480(3) 0.4089(2) 0.1860(2)
C16 C 0.0781(3) 0.3924(3) 0.1067(2)
C17 C 0.0952(2) 0.3053(2) 0.0824(2)
C18 C 0.1226(2) 0.1204(2) 0.2870(2)
C19 C 0.0730(2) 0.0395(2) 0.2846(2)
C20 C -0.0091(2) -0.0021(2) 0.3055(2)
C21 C -0.0403(2) 0.0405(2) 0.3638(2)
C22 C -0.1183(3) 0.0016(3) 0.3847(2)
C23 C -0.1661(2) -0.0802(2) 0.3471(2)
C24 C -0.1358(3) -0.1232(2) 0.2893(2)
C25 C -0.0588(2) -0.0844(2) 0.2685(2)
C26 C 0.1021(2) -0.0654(2) 0.1428(2)
C27 C -0.0088(2) 0.0963(2) 0.1134(2)
C28 C 0.2286(2) -0.1101(2) 0.3232(2)
C29 C 0.2534(2) 0.0328(3) 0.4351(2)
H1 H 0.42960 0.24720 0.25210
H2 H 0.46120 0.17340 0.21440
H3 H 0.39120 0.22940 0.16310
H4 H 0.35240 0.20400 0.42850
H5 H 0.49940 0.28340 0.52170
H6 H 0.64900 0.21390 0.49070
H7 H 0.57430 0.10210 0.37530
H8 H 0.39760 -0.00680 0.16140
H9 H 0.48050 -0.14980 0.17090
H10 H 0.55690 -0.19570 0.32620
H11 H 0.49140 -0.07780 0.40060
H12 H 0.24420 0.01090 -0.08270
H13 H 0.28460 0.18980 -0.08560
H14 H 0.25740 0.26570 0.03210
H15 H 0.19940 -0.00300 0.03700
H16 H 0.26010 0.31720 0.25920
H17 H 0.15730 0.45730 0.22320
H18 H 0.02620 0.43090 0.07470
H19 H 0.06690 0.27050 0.03030
H20 H 0.12370 0.18250 0.30320
H21 H -0.00350 0.09250 0.39280
H22 H -0.13440 0.03110 0.42440
H23 H -0.21560 -0.10520 0.36670
H24 H -0.16940 -0.18250 0.26050
H25 H -0.04050 -0.11250 0.22990

loop_
_atom_type_symbol
_atom_type_radius_bond
C 0.68
H 0.23
Co 1.33
N 0.68
O 0.68
P 1.05
